data_1555377
loop_
_publ_author_name
'Chung, Tsai-Wen'
'Narhe, Bharat D.'
'Lin, Chun-Cheng'
'Sun, Chung-Ming'

_publ_section_title
;
 Multicomponent Synthesis of Functionalized Tetrahydroacridinones:
 Insights into a Mechanistic Route.
;
_journal_issue 21
_journal_name_full 'Organic letters'
_journal_page_first 5368
_journal_page_last 5371
_journal_paper_doi 10.1021/acs.orglett.5b02705
_journal_volume 17
_journal_year 2015
_chemical_formula_sum 'C24 H24 F3 N O4'
_chemical_formula_weight 447.44
_space_group_crystal_system monoclinic
_space_group_IT_number 15
_space_group_name_Hall '-C 2yc'
_space_group_name_H-M_alt 'C 1 2/c 1'
_atom_sites_solution_hydrogens geom
_audit_creation_method SHELXL-2014/6
_cell_angle_alpha 90
_cell_angle_beta 104.376(2)
_cell_angle_gamma 90
_cell_formula_units_Z 8
_cell_length_a 28.0198(17)
_cell_length_b 9.2681(5)
_cell_length_c 17.0333(10)
_cell_measurement_reflns_used 2597
_cell_measurement_temperature 100(2)
_cell_measurement_theta_max 23.6359
_cell_measurement_theta_min 3.1466
_cell_volume 4284.9(4)
_computing_cell_refinement 'SAINT V8.34A (Bruker AXS Inc., 2013)'
_computing_data_collection 'APEX2 (Bruker AXS, 2010)'
_computing_data_reduction 'SAINT V8.34A (Bruker AXS Inc., 2013)'
_computing_molecular_graphics 'SHELXTL (Sheldrick, 2008)'
_computing_publication_material SHELXTL
_computing_structure_refinement 'SHELXL-2014/6 (Sheldrick, 2014)'
_diffrn_ambient_temperature 100(2)
_diffrn_detector_area_resol_mean 8.3333
_diffrn_measured_fraction_theta_full 0.998
_diffrn_measured_fraction_theta_max 0.996
_diffrn_measurement_device_type 'Bruker APEX-II CCD'
_diffrn_measurement_method '\f and \w scans'
_diffrn_radiation_type MoK\a
_diffrn_radiation_wavelength 0.71073
_diffrn_reflns_av_R_equivalents 0.0469
_diffrn_reflns_av_unetI/netI 0.0527
_diffrn_reflns_Laue_measured_fraction_full 0.998
_diffrn_reflns_Laue_measured_fraction_max 0.996
_diffrn_reflns_limit_h_max 34
_diffrn_reflns_limit_h_min -34
_diffrn_reflns_limit_k_max 11
_diffrn_reflns_limit_k_min -7
_diffrn_reflns_limit_l_max 21
_diffrn_reflns_limit_l_min -19
_diffrn_reflns_number 16213
_diffrn_reflns_point_group_measured_fraction_full 0.998
_diffrn_reflns_point_group_measured_fraction_max 0.996
_diffrn_reflns_theta_full 25.242
_diffrn_reflns_theta_max 26.453
_diffrn_reflns_theta_min 1.500
_exptl_absorpt_coefficient_mu 0.111
_exptl_absorpt_correction_T_max 0.9485
_exptl_absorpt_correction_T_min 0.8798
_exptl_absorpt_correction_type multi-scan
_exptl_absorpt_process_details 'SADABS V2014/4 (Bruker AXS Inc.)'
_exptl_crystal_colour Colorless
_exptl_crystal_density_diffrn 1.387
_exptl_crystal_density_meas ?
_exptl_crystal_density_method 'not measured'
_exptl_crystal_description Lump
_exptl_crystal_F_000 1872
_exptl_crystal_size_max 0.20
_exptl_crystal_size_mid 0.20
_exptl_crystal_size_min 0.02
_refine_diff_density_max 0.357
_refine_diff_density_min -0.420
_refine_diff_density_rms 0.107
_refine_ls_extinction_method none
_refine_ls_goodness_of_fit_ref 1.043
_refine_ls_hydrogen_treatment constr
_refine_ls_matrix_type full
_refine_ls_number_parameters 293
_refine_ls_number_reflns 4406
_refine_ls_number_restraints 0
_refine_ls_restrained_S_all 1.043
_refine_ls_R_factor_all 0.0777
_refine_ls_R_factor_gt 0.0485
_refine_ls_shift/su_max 0.000
_refine_ls_shift/su_mean 0.000
_refine_ls_structure_factor_coef Fsqd
_refine_ls_weighting_details 'w=1/[\s^2^(Fo^2^)+(0.1070P)^2^] where P=(Fo^2^+2Fc^2^)/3'
_refine_ls_weighting_scheme calc
_refine_ls_wR_factor_gt 0.1357
_refine_ls_wR_factor_ref 0.1770
_reflns_Friedel_coverage 0.000
_reflns_number_gt 3069
_reflns_number_total 4406
_reflns_threshold_expression 'I > 2\s(I)'
_cod_data_source_file ol5b02705_si_003.cif
_cod_data_source_block 141022lt_0m
_cod_depositor_comments
;
The following automatic conversions were performed:

data item '_exptl_crystal_density_meas' value 'not measured' was
changed to '?' -- the value is perceived as not measured.

Automatic conversion script
Id: cif_fix_values 6909 2019-04-08 15:41:33Z antanas 
;
_cod_original_sg_symbol_H-M 'C 2/c'
_cod_database_code 1555377
_shelx_space_group_comment
;
The symmetry employed for this shelxl refinement is uniquely defined
by the following loop, which should always be used as a source of
symmetry information in preference to the above space-group names.
They are only intended as comments.
;
_shelxl_version_number 2014/6

loop_
_space_group_symop_operation_xyz
'x, y, z'
'-x, y, -z+1/2'
'x+1/2, y+1/2, z'
'-x+1/2, y+1/2, -z+1/2'
'-x, -y, -z'
'x, -y, z-1/2'
'-x+1/2, -y+1/2, -z'
'x+1/2, -y+1/2, z-1/2'

loop_
_atom_site_label
_atom_site_type_symbol
_atom_site_fract_x
_atom_site_fract_y
_atom_site_fract_z
_atom_site_U_iso_or_equiv
_atom_site_adp_type
_atom_site_occupancy
_atom_site_site_symmetry_order
_atom_site_calc_flag
_atom_site_refinement_flags_posn
_atom_site_refinement_flags_adp
C1 C 0.33825(9) 0.4007(3) -0.11634(13) 0.0260(5) Uani 1 1 d . .
H8 H 0.3149 0.4804 -0.1330 0.039 Uiso 1 1 calc R U
H1 H 0.3231 0.3106 -0.1406 0.039 Uiso 1 1 calc R U
H7 H 0.3681 0.4198 -0.1347 0.039 Uiso 1 1 calc R U
C2 C 0.35155(8) 0.3873(2) -0.02404(12) 0.0195(5) Uani 1 1 d . .
C3 C 0.37775(8) 0.5246(2) 0.01445(12) 0.0218(5) Uani 1 1 d . .
H15 H 0.4047 0.5481 -0.0116 0.026 Uiso 1 1 calc R U
H14 H 0.3541 0.6058 0.0044 0.026 Uiso 1 1 calc R U
C4 C 0.39890(7) 0.5084(2) 0.10463(12) 0.0180(5) Uani 1 1 d . .
C5 C 0.41357(7) 0.3776(2) 0.13986(12) 0.0177(5) Uani 1 1 d . .
C6 C 0.43068(8) 0.3605(2) 0.23113(12) 0.0180(5) Uani 1 1 d . .
H16 H 0.4608 0.2985 0.2436 0.022 Uiso 1 1 calc R U
C7 C 0.39107(7) 0.2854(2) 0.26439(12) 0.0167(5) Uani 1 1 d . .
C8 C 0.40304(8) 0.1722(2) 0.32004(13) 0.0226(5) Uani 1 1 d . .
H19 H 0.4360 0.1380 0.3359 0.027 Uiso 1 1 calc R U
C9 C 0.36712(9) 0.1091(3) 0.35246(14) 0.0261(5) Uani 1 1 d . .
H20 H 0.3756 0.0328 0.3907 0.031 Uiso 1 1 calc R U
C10 C 0.31876(8) 0.1583(2) 0.32868(13) 0.0218(5) Uani 1 1 d . .
C11 C 0.28024(9) 0.0976(3) 0.36583(14) 0.0263(5) Uani 1 1 d . .
C12 C 0.42882(8) 0.6340(2) 0.23173(12) 0.0178(5) Uani 1 1 d . .
C13 C 0.44400(7) 0.5058(2) 0.27283(12) 0.0168(5) Uani 1 1 d . .
C14 C 0.47108(7) 0.5098(2) 0.35436(12) 0.0180(5) Uani 1 1 d . .
H6 H 0.4817 0.4236 0.3837 0.022 Uiso 1 1 calc R U
C15 C 0.48150(8) 0.6421(2) 0.38983(12) 0.0184(5) Uani 1 1 d . .
C16 C 0.51336(9) 0.8267(3) 0.46998(13) 0.0271(5) Uani 1 1 d . .
H4 H 0.5073 0.8687 0.5200 0.032 Uiso 1 1 calc R U
H5 H 0.5476 0.8495 0.4683 0.032 Uiso 1 1 calc R U
C17 C 0.43929(8) 0.7694(2) 0.26948(12) 0.0201(5) Uani 1 1 d . .
H3 H 0.4287 0.8569 0.2415 0.024 Uiso 1 1 calc R U
C18 C 0.38727(8) 0.2607(3) 0.00140(12) 0.0220(5) Uani 1 1 d . .
H10 H 0.3693 0.1697 -0.0164 0.026 Uiso 1 1 calc R U
H9 H 0.4138 0.2689 -0.0274 0.026 Uiso 1 1 calc R U
C19 C 0.41052(8) 0.2508(2) 0.09094(13) 0.0202(5) Uani 1 1 d . .
C20 C 0.30404(8) 0.3628(3) 0.00308(13) 0.0235(5) Uani 1 1 d . .
H11 H 0.3122 0.3423 0.0613 0.035 Uiso 1 1 calc R U
H12 H 0.2861 0.2809 -0.0267 0.035 Uiso 1 1 calc R U
H13 H 0.2835 0.4496 -0.0081 0.035 Uiso 1 1 calc R U
C21 C 0.34250(8) 0.3323(2) 0.24110(12) 0.0201(5) Uani 1 1 d . .
H18 H 0.3339 0.4088 0.2031 0.024 Uiso 1 1 calc R U
C22 C 0.30634(8) 0.2689(2) 0.27246(13) 0.0211(5) Uani 1 1 d . .
H17 H 0.2732 0.3012 0.2555 0.025 Uiso 1 1 calc R U
C23 C 0.46564(8) 0.7681(2) 0.34891(13) 0.0194(5) Uani 1 1 d . .
C24 C 0.17197(10) 0.5554(3) 0.88593(17) 0.0400(7) Uani 1 1 d . .
H24 H 0.1958 0.6347 0.8927 0.060 Uiso 1 1 calc R U
H23 H 0.1607 0.5308 0.8283 0.060 Uiso 1 1 calc R U
H22 H 0.1877 0.4709 0.9163 0.060 Uiso 1 1 calc R U
F1 F 0.27512(5) 0.17504(18) 0.43001(8) 0.0413(4) Uani 1 1 d . .
F2 F 0.28921(6) -0.03742(17) 0.39208(11) 0.0508(5) Uani 1 1 d . .
F3 F 0.23530(5) 0.09782(18) 0.31449(9) 0.0440(4) Uani 1 1 d . .
N1 N 0.40347(6) 0.63010(19) 0.14890(10) 0.0193(4) Uani 1 1 d . .
H2 H 0.3902 0.7102 0.1255 0.023 Uiso 1 1 calc R U
O1 O 0.50629(5) 0.67337(17) 0.46922(9) 0.0229(4) Uani 1 1 d . .
O2 O 0.47935(6) 0.88516(17) 0.40012(9) 0.0245(4) Uani 1 1 d . .
O3 O 0.42696(6) 0.13269(17) 0.12157(9) 0.0264(4) Uani 1 1 d . .
O4 O 0.13097(6) 0.59839(18) 0.91557(10) 0.0307(4) Uani 1 1 d . .
H21 H 0.1123 0.5273 0.9152 0.046 Uiso 1 1 calc R U

loop_
_atom_site_aniso_label
_atom_site_aniso_U_11
_atom_site_aniso_U_22
_atom_site_aniso_U_33
_atom_site_aniso_U_23
_atom_site_aniso_U_13
_atom_site_aniso_U_12
C1 0.0329(13) 0.0266(14) 0.0172(11) 0.0006(9) 0.0037(10) -0.0063(10)
C2 0.0232(11) 0.0208(13) 0.0140(10) 0.0000(9) 0.0037(9) -0.0043(9)
C3 0.0293(12) 0.0200(13) 0.0149(10) 0.0016(9) 0.0034(9) -0.0034(9)
C4 0.0189(11) 0.0189(12) 0.0163(10) -0.0002(9) 0.0043(8) -0.0044(9)
C5 0.0186(11) 0.0167(12) 0.0185(11) -0.0001(9) 0.0058(9) -0.0002(8)
C6 0.0187(10) 0.0166(12) 0.0183(11) 0.0000(9) 0.0039(9) 0.0018(9)
C7 0.0231(11) 0.0118(11) 0.0144(10) -0.0028(8) 0.0034(8) -0.0026(8)
C8 0.0228(12) 0.0184(13) 0.0233(11) 0.0028(9) -0.0004(9) -0.0011(9)
C9 0.0328(13) 0.0194(13) 0.0237(12) 0.0071(10) 0.0025(10) -0.0045(10)
C10 0.0279(12) 0.0187(13) 0.0191(11) -0.0010(9) 0.0066(9) -0.0048(9)
C11 0.0308(13) 0.0213(14) 0.0267(12) 0.0053(10) 0.0068(10) -0.0048(10)
C12 0.0203(11) 0.0177(12) 0.0154(10) -0.0007(9) 0.0047(9) -0.0017(9)
C13 0.0166(10) 0.0159(12) 0.0184(10) -0.0009(9) 0.0051(8) 0.0011(8)
C14 0.0194(10) 0.0163(12) 0.0191(11) 0.0012(9) 0.0063(9) 0.0009(9)
C15 0.0201(11) 0.0210(13) 0.0134(10) -0.0011(9) 0.0031(8) 0.0005(9)
C16 0.0350(13) 0.0213(13) 0.0215(12) -0.0005(10) 0.0006(10) 0.0002(10)
C17 0.0241(11) 0.0165(12) 0.0189(11) 0.0019(9) 0.0037(9) 0.0005(9)
C18 0.0258(11) 0.0233(13) 0.0189(11) -0.0041(9) 0.0095(9) -0.0015(10)
C19 0.0191(11) 0.0194(13) 0.0235(11) -0.0018(9) 0.0083(9) -0.0014(9)
C20 0.0231(12) 0.0265(14) 0.0209(11) -0.0017(10) 0.0056(9) -0.0032(10)
C21 0.0255(12) 0.0183(12) 0.0175(10) 0.0044(9) 0.0071(9) 0.0036(9)
C22 0.0224(11) 0.0186(12) 0.0220(11) -0.0005(9) 0.0048(9) 0.0014(9)
C23 0.0239(11) 0.0158(12) 0.0187(10) -0.0048(9) 0.0059(9) -0.0021(9)
C24 0.0366(15) 0.0380(17) 0.0430(16) -0.0013(13) 0.0052(13) 0.0002(13)
F1 0.0428(9) 0.0549(11) 0.0319(8) -0.0064(7) 0.0203(7) -0.0102(8)
F2 0.0551(10) 0.0300(10) 0.0775(12) 0.0237(9) 0.0360(9) 0.0017(7)
F3 0.0326(9) 0.0611(12) 0.0349(8) 0.0092(8) 0.0019(7) -0.0219(7)
N1 0.0253(10) 0.0130(10) 0.0175(9) 0.0004(7) 0.0013(8) 0.0017(8)
O1 0.0291(9) 0.0196(9) 0.0170(8) -0.0026(6) 0.0002(7) -0.0002(7)
O2 0.0331(9) 0.0181(9) 0.0181(8) -0.0029(6) -0.0016(7) 0.0007(7)
O3 0.0299(9) 0.0206(10) 0.0267(9) -0.0034(7) 0.0031(7) 0.0059(7)
O4 0.0390(10) 0.0174(9) 0.0329(9) 0.0004(7) 0.0037(8) 0.0017(7)

loop_
_atom_type_symbol
_atom_type_description
_atom_type_scat_dispersion_real
_atom_type_scat_dispersion_imag
_atom_type_scat_source
C C 0.0033 0.0016 'International Tables Vol C Tables 4.2.6.8 and 6.1.1.4'
H H 0.0000 0.0000 'International Tables Vol C Tables 4.2.6.8 and 6.1.1.4'
N N 0.0061 0.0033 'International Tables Vol C Tables 4.2.6.8 and 6.1.1.4'
O O 0.0106 0.0060 'International Tables Vol C Tables 4.2.6.8 and 6.1.1.4'
F F 0.0171 0.0103 'International Tables Vol C Tables 4.2.6.8 and 6.1.1.4'

loop_
_geom_angle_atom_site_label_1
_geom_angle_atom_site_label_2
_geom_angle_atom_site_label_3
_geom_angle
C2 C1 H8 109.5
C2 C1 H1 109.5
H8 C1 H1 109.5
C2 C1 H7 109.5
H8 C1 H7 109.5
H1 C1 H7 109.5
C1 C2 C20 108.33(18)
C1 C2 C3 109.94(18)
C20 C2 C3 110.75(18)
C1 C2 C18 109.18(18)
C20 C2 C18 110.90(18)
C3 C2 C18 107.74(18)
C4 C3 C2 112.22(18)
C4 C3 H15 109.2
C2 C3 H15 109.2
C4 C3 H14 109.2
C2 C3 H14 109.2
H15 C3 H14 107.9
N1 C4 C5 121.35(19)
N1 C4 C3 116.5(2)
C5 C4 C3 122.2(2)
C4 C5 C19 120.3(2)
C4 C5 C6 121.68(19)
C19 C5 C6 117.98(19)
C5 C6 C13 111.33(18)
C5 C6 C7 110.63(17)
C13 C6 C7 110.17(16)
C5 C6 H16 108.2
C13 C6 H16 108.2
C7 C6 H16 108.2
C21 C7 C8 118.78(19)
C21 C7 C6 120.03(19)
C8 C7 C6 121.16(19)
C9 C8 C7 120.6(2)
C9 C8 H19 119.7
C7 C8 H19 119.7
C8 C9 C10 119.7(2)
C8 C9 H20 120.2
C10 C9 H20 120.2
C22 C10 C9 120.2(2)
C22 C10 C11 119.2(2)
C9 C10 C11 120.6(2)
F2 C11 F3 106.78(19)
F2 C11 F1 106.14(19)
F3 C11 F1 104.84(19)
F2 C11 C10 113.7(2)
F3 C11 C10 112.56(18)
F1 C11 C10 112.21(19)
C13 C12 C17 121.9(2)
C13 C12 N1 119.68(19)
C17 C12 N1 118.36(19)
C12 C13 C14 119.7(2)
C12 C13 C6 120.74(18)
C14 C13 C6 119.52(19)
C15 C14 C13 117.7(2)
C15 C14 H6 121.2
C13 C14 H6 121.2
C14 C15 C23 122.1(2)
C14 C15 O1 128.2(2)
C23 C15 O1 109.65(18)
O2 C16 O1 107.78(17)
O2 C16 H4 110.2
O1 C16 H4 110.2
O2 C16 H5 110.2
O1 C16 H5 110.2
H4 C16 H5 108.5
C23 C17 C12 116.3(2)
C23 C17 H3 121.8
C12 C17 H3 121.8
C19 C18 C2 114.88(18)
C19 C18 H10 108.5
C2 C18 H10 108.5
C19 C18 H9 108.5
C2 C18 H9 108.5
H10 C18 H9 107.5
O3 C19 C5 120.9(2)
O3 C19 C18 119.9(2)
C5 C19 C18 119.2(2)
C2 C20 H11 109.5
C2 C20 H12 109.5
H11 C20 H12 109.5
C2 C20 H13 109.5
H11 C20 H13 109.5
H12 C20 H13 109.5
C22 C21 C7 121.0(2)
C22 C21 H18 119.5
C7 C21 H18 119.5
C10 C22 C21 119.8(2)
C10 C22 H17 120.1
C21 C22 H17 120.1
C17 C23 C15 122.3(2)
C17 C23 O2 127.7(2)
C15 C23 O2 109.98(19)
O4 C24 H24 109.5
O4 C24 H23 109.5
H24 C24 H23 109.5
O4 C24 H22 109.5
H24 C24 H22 109.5
H23 C24 H22 109.5
C4 N1 C12 122.37(19)
C4 N1 H2 118.8
C12 N1 H2 118.8
C15 O1 C16 104.49(16)
C23 O2 C16 104.47(17)
C24 O4 H21 109.5

loop_
_geom_bond_atom_site_label_1
_geom_bond_atom_site_label_2
_geom_bond_distance
C1 C2 1.528(3)
C1 H8 0.9800
C1 H1 0.9800
C1 H7 0.9800
C2 C20 1.530(3)
C2 C3 1.533(3)
C2 C18 1.534(3)
C3 C4 1.510(3)
C3 H15 0.9900
C3 H14 0.9900
C4 N1 1.345(3)
C4 C5 1.370(3)
C5 C19 1.431(3)
C5 C6 1.517(3)
C6 C13 1.525(3)
C6 C7 1.533(3)
C6 H16 1.0000
C7 C21 1.389(3)
C7 C8 1.398(3)
C8 C9 1.391(3)
C8 H19 0.9500
C9 C10 1.391(3)
C9 H20 0.9500
C10 C22 1.387(3)
C10 C11 1.490(3)
C11 F2 1.331(3)
C11 F3 1.343(3)
C11 F1 1.345(3)
C12 C13 1.391(3)
C12 C17 1.407(3)
C12 N1 1.414(3)
C13 C14 1.408(3)
C14 C15 1.365(3)
C14 H6 0.9500
C15 C23 1.376(3)
C15 O1 1.389(3)
C16 O2 1.434(3)
C16 O1 1.434(3)
C16 H4 0.9900
C16 H5 0.9900
C17 C23 1.371(3)
C17 H3 0.9500
C18 C19 1.505(3)
C18 H10 0.9900
C18 H9 0.9900
C19 O3 1.250(3)
C20 H11 0.9800
C20 H12 0.9800
C20 H13 0.9800
C21 C22 1.388(3)
C21 H18 0.9500
C22 H17 0.9500
C23 O2 1.385(3)
C24 O4 1.422(3)
C24 H24 0.9800
C24 H23 0.9800
C24 H22 0.9800
N1 H2 0.8800
O4 H21 0.8400
